data_2233715
loop_
_publ_author_name
'Yan, Ying'
'Zhang, Guilong'
'Yin, Zhenming'

_publ_section_title
;
 2-(4-Chloro-<i>N</i>-{2-[(1<i>H</i>-pyrrol-2-yl)carbonyloxy]ethyl}anilino)ethyl
 1<i>H</i>-pyrrole-2-carboxylate
;
_journal_coeditor_code CV5220
_journal_issue 2
_journal_name_full 'Acta Crystallographica Section E'
_journal_page_first o378
_journal_paper_doi 10.1107/S1600536811056170
_journal_volume 68
_journal_year 2012
_chemical_formula_iupac 'C20 H20 Cl N3 O4'
_chemical_formula_moiety 'C20 H20 Cl N3 O4'
_chemical_formula_sum 'C20 H20 Cl N3 O4'
_chemical_formula_weight 401.84
_chemical_melting_point 438
_chemical_name_systematic
;
2-(4-Chloro-<i>N</i>-{2-[(1<i>H</i>-pyrrol-2-
yl)carbonyloxy]ethyl}anilino)ethyl 1<i>H</i>-pyrrole-2-carboxylate
;
_space_group_IT_number 14
_symmetry_cell_setting monoclinic
_symmetry_space_group_name_Hall '-P 2ybc'
_symmetry_space_group_name_H-M 'P 1 21/c 1'
_atom_sites_solution_hydrogens geom
_atom_sites_solution_primary direct
_atom_sites_solution_secondary difmap
_cell_angle_alpha 90.00
_cell_angle_beta 95.815(2)
_cell_angle_gamma 90.00
_cell_formula_units_Z 4
_cell_length_a 19.972(2)
_cell_length_b 4.7426(5)
_cell_length_c 20.613(2)
_cell_measurement_reflns_used 1561
_cell_measurement_temperature 296(2)
_cell_measurement_theta_max 21.70
_cell_measurement_theta_min 2.71
_cell_volume 1942.4(3)
_computing_cell_refinement 'SAINT (Bruker, 1999)'
_computing_data_collection 'SMART (Bruker, 1999)'
_computing_data_reduction 'SAINT (Bruker, 1999)'
_computing_molecular_graphics 'SHELXTL (Sheldrick, 2008)'
_computing_publication_material 'SHELXTL (Sheldrick, 2008)'
_computing_structure_refinement 'SHELXL97 (Sheldrick, 2008)'
_computing_structure_solution 'SHELXS97 (Sheldrick, 2008)'
_diffrn_ambient_temperature 296(2)
_diffrn_measured_fraction_theta_full 0.999
_diffrn_measured_fraction_theta_max 0.999
_diffrn_measurement_device_type 'Bruker SMART CCD area-detector'
_diffrn_measurement_method 'phi and omega scans'
_diffrn_radiation_monochromator graphite
_diffrn_radiation_source 'fine-focus sealed tube'
_diffrn_radiation_type MoK\a
_diffrn_radiation_wavelength 0.71073
_diffrn_reflns_av_R_equivalents 0.0459
_diffrn_reflns_av_sigmaI/netI 0.0597
_diffrn_reflns_limit_h_max 23
_diffrn_reflns_limit_h_min -23
_diffrn_reflns_limit_k_max 5
_diffrn_reflns_limit_k_min -5
_diffrn_reflns_limit_l_max 13
_diffrn_reflns_limit_l_min -24
_diffrn_reflns_number 9198
_diffrn_reflns_theta_full 25.03
_diffrn_reflns_theta_max 25.03
_diffrn_reflns_theta_min 1.02
_exptl_absorpt_coefficient_mu 0.228
_exptl_absorpt_correction_T_max 1.000000
_exptl_absorpt_correction_T_min 0.487869
_exptl_absorpt_correction_type multi-scan
_exptl_absorpt_process_details '(SADABS; Bruker, 1999)'
_exptl_crystal_colour yellow
_exptl_crystal_density_diffrn 1.374
_exptl_crystal_density_method 'not measured'
_exptl_crystal_description block
_exptl_crystal_F_000 840
_exptl_crystal_size_max 0.28
_exptl_crystal_size_mid 0.20
_exptl_crystal_size_min 0.18
_refine_diff_density_max 0.153
_refine_diff_density_min -0.239
_refine_ls_extinction_coef 0.0036(6)
_refine_ls_extinction_expression Fc^*^=kFc[1+0.001xFc^2^\l^3^/sin(2\q)]^-1/4^
_refine_ls_extinction_method 'SHELXL97 (Sheldrick, 2008)'
_refine_ls_goodness_of_fit_ref 1.014
_refine_ls_hydrogen_treatment constr
_refine_ls_matrix_type full
_refine_ls_number_parameters 254
_refine_ls_number_reflns 3438
_refine_ls_number_restraints 0
_refine_ls_restrained_S_all 1.014
_refine_ls_R_factor_all 0.1102
_refine_ls_R_factor_gt 0.0382
_refine_ls_shift/su_max 0.000
_refine_ls_shift/su_mean 0.000
_refine_ls_structure_factor_coef Fsqd
_refine_ls_weighting_details 'calc w=1/[\s^2^(Fo^2^)+(0.0324P)^2^+0.5658P] where P=(Fo^2^+2Fc^2^)/3'
_refine_ls_weighting_scheme calc
_refine_ls_wR_factor_gt 0.0757
_refine_ls_wR_factor_ref 0.1057
_reflns_number_gt 1763
_reflns_number_total 3438
_reflns_threshold_expression I>2sigma(I)
_cod_data_source_file cv5220.cif
_cod_data_source_block I
_cod_original_cell_volume 1942.4(4)
_cod_original_sg_symbol_H-M 'P 21/c'
_cod_database_code 2233715
_cod_database_fobs_code 2233715

loop_
_symmetry_equiv_pos_as_xyz
'x, y, z'
'-x, y+1/2, -z+1/2'
'-x, -y, -z'
'x, -y-1/2, z-1/2'

loop_
_atom_site_type_symbol
_atom_site_label
_atom_site_fract_x
_atom_site_fract_y
_atom_site_fract_z
_atom_site_U_iso_or_equiv
_atom_site_adp_type
_atom_site_calc_flag
_atom_site_refinement_flags
_atom_site_occupancy
_atom_site_symmetry_multiplicity
Cl Cl1 0.28670(5) 0.3365(2) 0.13385(4) 0.0869(4) Uani d . 1 1
O O1 0.42313(10) 1.2588(4) 0.50098(10) 0.0631(6) Uani d . 1 1
O O2 0.37700(9) 0.9028(4) 0.43966(8) 0.0556(6) Uani d . 1 1
O O3 0.06269(9) 0.9926(4) 0.41172(8) 0.0526(5) Uani d . 1 1
O O4 0.05353(10) 1.1201(5) 0.30620(8) 0.0639(6) Uani d . 1 1
N N1 0.51710(12) 1.3321(5) 0.40646(11) 0.0548(6) Uani d . 1 1
H H1 0.5250 1.4524 0.4375 0.066 Uiso calc R 1 1
N N2 0.23923(11) 0.7752(5) 0.39523(11) 0.0527(7) Uani d . 1 1
N N3 -0.05067(11) 1.4950(5) 0.33134(10) 0.0529(7) Uani d . 1 1
H H3 -0.0412 1.5110 0.2917 0.063 Uiso calc R 1 1
C C1 0.55231(16) 1.3079(7) 0.35432(15) 0.0637(9) Uani d . 1 1
H H1A 0.5892 1.4169 0.3462 0.076 Uiso calc R 1 1
C C2 0.52445(16) 1.0957(7) 0.31537(15) 0.0642(9) Uani d . 1 1
H H2 0.5388 1.0351 0.2761 0.077 Uiso calc R 1 1
C C3 0.47069(15) 0.9876(7) 0.34556(14) 0.0561(8) Uani d . 1 1
H H3A 0.4424 0.8414 0.3301 0.067 Uiso calc R 1 1
C C4 0.46687(14) 1.1355(6) 0.40230(13) 0.0464(7) Uani d . 1 1
C C5 0.42220(14) 1.1110(7) 0.45249(14) 0.0472(7) Uani d . 1 1
C C6 0.32809(13) 0.8638(7) 0.48606(12) 0.0538(8) Uani d . 1 1
H H6A 0.3082 1.0432 0.4961 0.065 Uiso calc R 1 1
H H6B 0.3494 0.7831 0.5262 0.065 Uiso calc R 1 1
C C7 0.27484(14) 0.6671(6) 0.45514(13) 0.0541(8) Uani d . 1 1
H H7A 0.2958 0.4891 0.4458 0.065 Uiso calc R 1 1
H H7B 0.2425 0.6301 0.4862 0.065 Uiso calc R 1 1
C C8 0.25169(13) 0.6761(6) 0.33371(13) 0.0469(7) Uani d . 1 1
C C9 0.30389(14) 0.4884(7) 0.32549(14) 0.0570(8) Uani d . 1 1
H H9 0.3324 0.4320 0.3616 0.068 Uiso calc R 1 1
C C10 0.31402(15) 0.3851(7) 0.26484(16) 0.0645(9) Uani d . 1 1
H H10 0.3481 0.2547 0.2607 0.077 Uiso calc R 1 1
C C11 0.27436(16) 0.4726(7) 0.21056(14) 0.0575(8) Uani d . 1 1
C C12 0.22420(15) 0.6637(7) 0.21674(14) 0.0600(9) Uani d . 1 1
H H12 0.1978 0.7265 0.1798 0.072 Uiso calc R 1 1
C C13 0.21230(14) 0.7647(7) 0.27770(14) 0.0556(8) Uani d . 1 1
H H13 0.1776 0.8930 0.2812 0.067 Uiso calc R 1 1
C C14 0.18334(13) 0.9640(6) 0.40279(13) 0.0529(8) Uani d . 1 1
H H14A 0.1808 1.1052 0.3686 0.063 Uiso calc R 1 1
H H14B 0.1910 1.0604 0.4444 0.063 Uiso calc R 1 1
C C15 0.11705(13) 0.8046(6) 0.39957(14) 0.0530(8) Uani d . 1 1
H H15A 0.1076 0.7194 0.3568 0.064 Uiso calc R 1 1
H H15B 0.1204 0.6548 0.4318 0.064 Uiso calc R 1 1
C C16 0.03441(14) 1.1389(6) 0.36010(13) 0.0461(7) Uani d . 1 1
C C17 -0.01934(13) 1.3157(6) 0.37684(12) 0.0423(7) Uani d . 1 1
C C18 -0.04881(14) 1.3549(6) 0.43337(13) 0.0534(8) Uani d . 1 1
H H18 -0.0375 1.2621 0.4727 0.064 Uiso calc R 1 1
C C19 -0.09868(15) 1.5583(7) 0.42135(15) 0.0643(9) Uani d . 1 1
H H19 -0.1270 1.6252 0.4510 0.077 Uiso calc R 1 1
C C20 -0.09841(15) 1.6418(7) 0.35789(15) 0.0623(9) Uani d . 1 1
H H20 -0.1265 1.7770 0.3368 0.075 Uiso calc R 1 1

loop_
_atom_site_aniso_label
_atom_site_aniso_U_11
_atom_site_aniso_U_22
_atom_site_aniso_U_33
_atom_site_aniso_U_12
_atom_site_aniso_U_13
_atom_site_aniso_U_23
Cl1 0.0873(7) 0.1160(8) 0.0615(5) 0.0033(6) 0.0274(5) -0.0115(5)
O1 0.0676(14) 0.0668(15) 0.0543(12) -0.0081(12) 0.0035(10) -0.0143(12)
O2 0.0497(12) 0.0689(15) 0.0488(12) -0.0128(12) 0.0084(9) -0.0084(11)
O3 0.0464(12) 0.0692(14) 0.0436(11) 0.0102(11) 0.0116(9) 0.0052(11)
O4 0.0646(13) 0.0917(17) 0.0371(11) 0.0102(13) 0.0130(10) -0.0033(11)
N1 0.0536(15) 0.0539(16) 0.0562(15) -0.0041(14) 0.0022(12) -0.0013(13)
N2 0.0418(14) 0.0638(18) 0.0517(15) 0.0093(13) 0.0004(12) 0.0011(13)
N3 0.0504(15) 0.0690(18) 0.0393(13) -0.0003(14) 0.0051(12) 0.0025(13)
C1 0.057(2) 0.070(2) 0.065(2) -0.0030(19) 0.0110(17) 0.011(2)
C2 0.066(2) 0.073(3) 0.0548(19) 0.000(2) 0.0137(17) -0.0007(19)
C3 0.056(2) 0.060(2) 0.0521(18) -0.0013(18) 0.0028(15) 0.0004(17)
C4 0.0407(17) 0.048(2) 0.0491(18) -0.0010(16) -0.0021(14) 0.0025(16)
C5 0.0410(18) 0.050(2) 0.0480(18) 0.0039(16) -0.0082(14) 0.0029(16)
C6 0.0490(18) 0.069(2) 0.0436(17) -0.0018(17) 0.0064(14) 0.0031(16)
C7 0.0493(18) 0.060(2) 0.0545(18) -0.0017(17) 0.0110(15) 0.0118(16)
C8 0.0389(17) 0.051(2) 0.0515(18) -0.0034(16) 0.0086(14) 0.0023(16)
C9 0.0475(19) 0.068(2) 0.0551(19) 0.0104(17) 0.0031(15) 0.0016(17)
C10 0.054(2) 0.069(2) 0.073(2) 0.0122(19) 0.0160(17) 0.000(2)
C11 0.054(2) 0.068(2) 0.0529(19) -0.0033(19) 0.0168(16) 0.0008(18)
C12 0.056(2) 0.072(2) 0.0517(19) 0.0008(19) 0.0040(15) 0.0119(18)
C13 0.0483(18) 0.062(2) 0.0566(19) 0.0061(16) 0.0055(15) 0.0055(17)
C14 0.0424(18) 0.059(2) 0.0574(18) 0.0011(17) 0.0052(14) -0.0062(16)
C15 0.0446(18) 0.056(2) 0.0594(18) 0.0049(17) 0.0116(14) 0.0029(16)
C16 0.0433(17) 0.057(2) 0.0384(17) -0.0065(16) 0.0047(14) -0.0002(16)
C17 0.0409(16) 0.0530(19) 0.0324(14) 0.0004(15) 0.0010(12) 0.0011(14)
C18 0.0558(19) 0.065(2) 0.0404(16) 0.0045(18) 0.0113(14) 0.0016(16)
C19 0.062(2) 0.075(3) 0.058(2) 0.013(2) 0.0159(17) -0.0068(18)
C20 0.053(2) 0.065(2) 0.067(2) 0.0095(18) 0.0005(17) 0.0014(19)

loop_
_atom_type_symbol
_atom_type_description
_atom_type_scat_dispersion_real
_atom_type_scat_dispersion_imag
_atom_type_scat_source
C C 0.0033 0.0016 'International Tables Vol C Tables 4.2.6.8 and 6.1.1.4'
H H 0.0000 0.0000 'International Tables Vol C Tables 4.2.6.8 and 6.1.1.4'
N N 0.0061 0.0033 'International Tables Vol C Tables 4.2.6.8 and 6.1.1.4'
O O 0.0106 0.0060 'International Tables Vol C Tables 4.2.6.8 and 6.1.1.4'
Cl Cl 0.1484 0.1585 'International Tables Vol C Tables 4.2.6.8 and 6.1.1.4'

loop_
_geom_angle_atom_site_label_1
_geom_angle_atom_site_label_2
_geom_angle_atom_site_label_3
_geom_angle
C5 O2 C6 116.6(2)
C16 O3 C15 116.3(2)
C1 N1 C4 109.3(3)
C1 N1 H1 125.3
C4 N1 H1 125.3
C8 N2 C14 120.9(2)
C8 N2 C7 122.3(2)
C14 N2 C7 116.2(2)
C20 N3 C17 109.7(2)
C20 N3 H3 125.1
C17 N3 H3 125.1
N1 C1 C2 108.4(3)
N1 C1 H1A 125.8
C2 C1 H1A 125.8
C1 C2 C3 107.1(3)
C1 C2 H2 126.4
C3 C2 H2 126.4
C4 C3 C2 107.7(3)
C4 C3 H3A 126.1
C2 C3 H3A 126.1
N1 C4 C3 107.4(3)
N1 C4 C5 121.0(3)
C3 C4 C5 131.6(3)
O1 C5 O2 122.5(3)
O1 C5 C4 125.7(3)
O2 C5 C4 111.8(3)
O2 C6 C7 107.1(2)
O2 C6 H6A 110.3
C7 C6 H6A 110.3
O2 C6 H6B 110.3
C7 C6 H6B 110.3
H6A C6 H6B 108.5
N2 C7 C6 113.8(2)
N2 C7 H7A 108.8
C6 C7 H7A 108.8
N2 C7 H7B 108.8
C6 C7 H7B 108.8
H7A C7 H7B 107.7
C9 C8 C13 117.3(3)
C9 C8 N2 121.9(3)
C13 C8 N2 120.8(3)
C10 C9 C8 121.2(3)
C10 C9 H9 119.4
C8 C9 H9 119.4
C11 C10 C9 120.6(3)
C11 C10 H10 119.7
C9 C10 H10 119.7
C12 C11 C10 119.6(3)
C12 C11 Cl1 120.1(2)
C10 C11 Cl1 120.3(3)
C11 C12 C13 120.5(3)
C11 C12 H12 119.7
C13 C12 H12 119.7
C12 C13 C8 120.8(3)
C12 C13 H13 119.6
C8 C13 H13 119.6
N2 C14 C15 111.4(2)
N2 C14 H14A 109.4
C15 C14 H14A 109.4
N2 C14 H14B 109.4
C15 C14 H14B 109.4
H14A C14 H14B 108.0
O3 C15 C14 110.6(2)
O3 C15 H15A 109.5
C14 C15 H15A 109.5
O3 C15 H15B 109.5
C14 C15 H15B 109.5
H15A C15 H15B 108.1
O4 C16 O3 122.7(3)
O4 C16 C17 125.2(3)
O3 C16 C17 112.1(2)
N3 C17 C18 107.0(3)
N3 C17 C16 120.0(2)
C18 C17 C16 133.0(3)
C17 C18 C19 107.7(3)
C17 C18 H18 126.1
C19 C18 H18 126.1
C20 C19 C18 107.4(3)
C20 C19 H19 126.3
C18 C19 H19 126.3
N3 C20 C19 108.2(3)
N3 C20 H20 125.9
C19 C20 H20 125.9

loop_
_geom_bond_atom_site_label_1
_geom_bond_atom_site_label_2
_geom_bond_distance
Cl1 C11 1.748(3)
O1 C5 1.219(3)
O2 C5 1.346(3)
O2 C6 1.447(3)
O3 C16 1.345(3)
O3 C15 1.446(3)
O4 C16 1.214(3)
N1 C1 1.347(3)
N1 C4 1.366(3)
N1 H1 0.8600
N2 C8 1.398(3)
N2 C14 1.452(3)
N2 C7 1.455(3)
N3 C20 1.341(3)
N3 C17 1.370(3)
N3 H3 0.8600
C1 C2 1.370(4)
C1 H1A 0.9300
C2 C3 1.392(4)
C2 H2 0.9300
C3 C4 1.372(4)
C3 H3A 0.9300
C4 C5 1.438(4)
C6 C7 1.507(4)
C6 H6A 0.9700
C6 H6B 0.9700
C7 H7A 0.9700
C7 H7B 0.9700
C8 C9 1.394(4)
C8 C13 1.395(4)
C9 C10 1.377(4)
C9 H9 0.9300
C10 C11 1.368(4)
C10 H10 0.9300
C11 C12 1.366(4)
C12 C13 1.387(4)
C12 H12 0.9300
C13 H13 0.9300
C14 C15 1.520(4)
C14 H14A 0.9700
C14 H14B 0.9700
C15 H15A 0.9700
C15 H15B 0.9700
C16 C17 1.432(4)
C17 C18 1.370(3)
C18 C19 1.391(4)
C18 H18 0.9300
C19 C20 1.367(4)
C19 H19 0.9300
C20 H20 0.9300

loop_
_geom_hbond_atom_site_label_D
_geom_hbond_atom_site_label_H
_geom_hbond_atom_site_label_A
_geom_hbond_site_symmetry_A
_geom_hbond_distance_DH
_geom_hbond_distance_HA
_geom_hbond_distance_DA
_geom_hbond_angle_DHA
_geom_hbond_publ_flag
N1 H1 O1 3_686 0.86 2.07 2.893(3) 160 yes
N3 H3 O4 2_555 0.86 2.07 2.891(3) 158 yes

loop_
_geom_torsion_atom_site_label_1
_geom_torsion_atom_site_label_2
_geom_torsion_atom_site_label_3
_geom_torsion_atom_site_label_4
_geom_torsion
C4 N1 C1 C2 0.6(3)
N1 C1 C2 C3 -0.3(3)
C1 C2 C3 C4 -0.1(3)
C1 N1 C4 C3 -0.7(3)
C1 N1 C4 C5 178.8(3)
C2 C3 C4 N1 0.5(3)
C2 C3 C4 C5 -178.9(3)
C6 O2 C5 O1 0.9(4)
C6 O2 C5 C4 -178.3(2)
N1 C4 C5 O1 1.7(4)
C3 C4 C5 O1 -179.0(3)
N1 C4 C5 O2 -179.1(2)
C3 C4 C5 O2 0.2(4)
C5 O2 C6 C7 168.1(2)
C8 N2 C7 C6 104.4(3)
C14 N2 C7 C6 -83.8(3)
O2 C6 C7 N2 -61.2(3)
C14 N2 C8 C9 -178.2(3)
C7 N2 C8 C9 -6.8(4)
C14 N2 C8 C13 2.5(4)
C7 N2 C8 C13 173.8(3)
C13 C8 C9 C10 -3.0(4)
N2 C8 C9 C10 177.7(3)
C8 C9 C10 C11 2.4(5)
C9 C10 C11 C12 -0.2(5)
C9 C10 C11 Cl1 -179.0(2)
C10 C11 C12 C13 -1.4(5)
Cl1 C11 C12 C13 177.5(2)
C11 C12 C13 C8 0.7(5)
C9 C8 C13 C12 1.4(4)
N2 C8 C13 C12 -179.2(3)
C8 N2 C14 C15 78.5(3)
C7 N2 C14 C15 -93.4(3)
C16 O3 C15 C14 84.3(3)
N2 C14 C15 O3 176.0(2)
C15 O3 C16 O4 -1.2(4)
C15 O3 C16 C17 179.2(2)
C20 N3 C17 C18 -0.2(3)
C20 N3 C17 C16 -179.1(3)
O4 C16 C17 N3 -4.3(4)
O3 C16 C17 N3 175.3(2)
O4 C16 C17 C18 177.1(3)
O3 C16 C17 C18 -3.3(4)
N3 C17 C18 C19 0.5(3)
C16 C17 C18 C19 179.2(3)
C17 C18 C19 C20 -0.6(4)
C17 N3 C20 C19 -0.1(3)
C18 C19 C20 N3 0.4(4)

loop_
_cod_related_entry_id
_cod_related_entry_database
_cod_related_entry_code
1 ChemSpider 30657463
